data_7037770
loop_
_publ_author_name
'Itazaki, Masumi'
'Ito, Masaki'
'Nakashima, Satoru'
'Nakazawa, Hiroshi'

_publ_section_title
;
 Synthesis and characterization of [Fe(NCCH3)6][cis-Fe(InX3)2(CO)4] (X =
 Cl, Br, I) containing two terminal indium fragments.
;
_journal_issue 4
_journal_name_full 'Dalton transactions (Cambridge, England : 2003)'
_journal_page_first 1327
_journal_page_last 1330
_journal_paper_doi 10.1039/c5dt03745j
_journal_volume 45
_journal_year 2016
_chemical_formula_moiety 'C12 H18 Fe N6, C4 Fe I6 In2 O4'
_chemical_formula_sum 'C16 H18 Fe2 I6 In2 N6 O4'
_chemical_formula_weight 1461.10
_space_group_IT_number 14
_symmetry_cell_setting monoclinic
_symmetry_Int_Tables_number 14
_symmetry_space_group_name_Hall '-P 2ybc'
_symmetry_space_group_name_H-M 'P 1 21/c 1'
_audit_update_record
;
2015-05-30 deposited with the CCDC.
2015-12-11 downloaded from the CCDC.
;
_cell_angle_alpha 90.00
_cell_angle_beta 91.9235(17)
_cell_angle_gamma 90.00
_cell_formula_units_Z 4
_cell_length_a 13.7811(16)
_cell_length_b 11.8004(14)
_cell_length_c 23.661(3)
_cell_measurement_reflns_used 10248
_cell_measurement_temperature 200(2)
_cell_measurement_theta_max 27.4623
_cell_measurement_theta_min 2.4129
_cell_volume 3845.6(8)
_computing_cell_refinement 'CrystalClear (Rigaku, 2001)'
_computing_data_collection 'CrystalClear (Rigaku, 2001)'
_computing_data_reduction 'CrystalClear (Rigaku, 2001)'
_computing_molecular_graphics 'Yadokari-XG (Wakita, Nemoto et al., 2009)'
_computing_publication_material 'Yadokari-XG (Wakita, Nemoto et al., 2009)'
_computing_structure_refinement 'SHELXL-97 (Sheldrick, 1997)'
_computing_structure_solution 'SHELXS-97 (Sheldrick, 1990)'
_diffrn_ambient_temperature 200(2)
_diffrn_detector_area_resol_mean 7.32
_diffrn_measured_fraction_theta_full 0.984
_diffrn_measured_fraction_theta_max 0.984
_diffrn_measurement_details
;
scan:
    Number of images: 600
               Slice: -80.0000 - 100.000
         Image width: 0.3000
            Exp time: 5.0000
       Rotation axis: Phi
               Omega: 0.0000
                 Chi: 0.0000
                 Phi: 0.0000
                 XTD: 45.1719
              2theta: 19.7742
scan:
    Number of images: 160
               Slice: -20.0000 - 28.0000
         Image width: 0.3000
            Exp time: 5.0000
       Rotation axis: Omega
               Omega: 0.0000
                 Chi: 90.0000
                 Phi: 0.0000
                 XTD: 45.1719
              2theta: 19.7742
scan:
    Number of images: 160
               Slice: -20.0000 - 28.0000
         Image width: 0.3000
            Exp time: 5.0000
       Rotation axis: Omega
               Omega: 0.0000
                 Chi: 90.0000
                 Phi: 90.0000
                 XTD: 45.1719
              2theta: 19.7742
scan:
    Number of images: 160
               Slice: -20.0000 - 28.0000
         Image width: 0.3000
            Exp time: 5.0000
       Rotation axis: Omega
               Omega: 0.0000
                 Chi: 90.0000
                 Phi: 180.0000
                 XTD: 45.1719
              2theta: 19.7742
scan:
    Number of images: 160
               Slice: -20.0000 - 28.0000
         Image width: 0.3000
            Exp time: 5.0000
       Rotation axis: Omega
               Omega: 0.0000
                 Chi: 90.0000
                 Phi: 270.0000
                 XTD: 45.1719
              2theta: 19.7742

;
_diffrn_measurement_device 'Mercury CCD (2x2 bin mode)'
_diffrn_measurement_device_details 'AFC7: Eulerian 3-circle'
_diffrn_measurement_device_type 'Rigaku/MSC Mercury CCD'
_diffrn_measurement_method '\w and \f'
_diffrn_radiation_detector CCD
_diffrn_radiation_monochromator 'Graphite Monochromator'
_diffrn_radiation_source 'Rotating Anode'
_diffrn_radiation_type MoK\a
_diffrn_radiation_wavelength 0.71070
_diffrn_reflns_av_R_equivalents 0.0344
_diffrn_reflns_av_sigmaI/netI 0.0329
_diffrn_reflns_limit_h_max 17
_diffrn_reflns_limit_h_min -17
_diffrn_reflns_limit_k_max 9
_diffrn_reflns_limit_k_min -15
_diffrn_reflns_limit_l_max 30
_diffrn_reflns_limit_l_min -30
_diffrn_reflns_number 29054
_diffrn_reflns_reduction_process 'Lp corrections applied'
_diffrn_reflns_theta_full 27.47
_diffrn_reflns_theta_max 27.47
_diffrn_reflns_theta_min 2.23
_diffrn_source_current 250.0000
_diffrn_source_power 15.0000
_diffrn_source_voltage 60.0000
_exptl_absorpt_coefficient_mu 6.767
_exptl_absorpt_correction_T_max 0.4301
_exptl_absorpt_correction_T_min 0.3925
_exptl_absorpt_correction_type multi-scan
_exptl_absorpt_process_details 'REQAB (Rigaku, 1998)'
_exptl_crystal_colour Yellow
_exptl_crystal_density_diffrn 2.524
_exptl_crystal_density_method 'not measured'
_exptl_crystal_description Platelet
_exptl_crystal_F_000 2624
_exptl_crystal_preparation 'mounted on the CryoLoop with Palaton oil and placed in N2 stream at 200(2) K'
_exptl_crystal_recrystallization_method 'Re-crystallisation from solvent: '
_exptl_crystal_size_max 0.17
_exptl_crystal_size_mid 0.17
_exptl_crystal_size_min 0.15
_refine_diff_density_max 2.264
_refine_diff_density_min -1.958
_refine_diff_density_rms 0.144
_refine_ls_extinction_method none
_refine_ls_goodness_of_fit_ref 1.068
_refine_ls_hydrogen_treatment constr
_refine_ls_matrix_type full
_refine_ls_number_parameters 331
_refine_ls_number_reflns 8679
_refine_ls_number_restraints 0
_refine_ls_restrained_S_all 1.068
_refine_ls_R_factor_all 0.0454
_refine_ls_R_factor_gt 0.0365
_refine_ls_shift/su_max 0.001
_refine_ls_shift/su_mean 0.000
_refine_ls_structure_factor_coef Fsqd
_refine_ls_weighting_details 'calc w=1/[\s^2^(Fo^2^)+(0.0387P)^2^+8.2211P] where P=(Fo^2^+2Fc^2^)/3'
_refine_ls_weighting_scheme calc
_refine_ls_wR_factor_gt 0.0830
_refine_ls_wR_factor_ref 0.0884
_reflns_number_gt 7378
_reflns_number_total 8679
_reflns_threshold_expression >2sigma(I)
_cod_data_source_file c5dt03745j2.cif
_cod_data_source_block ITM423
_cod_depositor_comments
;
The following automatic conversions were performed:

'_exptl_absorpt_correction_type' value 'Multi-scan' changed to
'multi-scan' according to
/usr/data/users/saulius/crontab/automatic-downloads/rss-feeds/RSC/lib/dictionaries/cif_core.dic
dictionary named 'cif_core.dic' version 2.4.2 from 2011-04-26.

Automatic conversion script
Id: cif_fix_values 4268 2015-11-12 08:31:59Z antanas 

 Adding full bibliography for 7037768--7037770.cif.
;
_cod_original_cell_volume 3845.7(8)
_cod_original_sg_symbol_H-M P21/c
_cod_database_code 7037770

loop_
_symmetry_equiv_pos_as_xyz
'x, y, z'
'-x, y+1/2, -z+1/2'
'-x, -y, -z'
'x, -y-1/2, z-1/2'

loop_
_atom_site_label
_atom_site_type_symbol
_atom_site_fract_x
_atom_site_fract_y
_atom_site_fract_z
_atom_site_U_iso_or_equiv
_atom_site_adp_type
_atom_site_occupancy
_atom_site_symmetry_multiplicity
_atom_site_calc_flag
_atom_site_refinement_flags
Fe1 Fe 0.43725(4) 0.25789(5) 0.00992(3) 0.02455(13) Uani 1 1 d .
C1 C 0.5551(4) 0.2401(4) -0.0200(2) 0.0334(10) Uani 1 1 d .
O1 O 0.6273(3) 0.2339(3) -0.04181(17) 0.0484(9) Uani 1 1 d .
C2 C 0.3846(4) 0.3062(4) -0.0565(2) 0.0397(11) Uani 1 1 d .
O2 O 0.3562(3) 0.3359(4) -0.09958(18) 0.0634(12) Uani 1 1 d .
C3 C 0.4619(3) 0.3913(4) 0.04388(19) 0.0318(10) Uani 1 1 d .
O3 O 0.4793(3) 0.4775(3) 0.06420(16) 0.0441(9) Uani 1 1 d .
C4 C 0.3980(3) 0.1122(4) 0.00545(19) 0.0323(10) Uani 1 1 d .
O4 O 0.3737(3) 0.0208(3) 0.00098(16) 0.0446(9) Uani 1 1 d .
In1 In 0.26287(2) 0.28972(3) 0.045502(15) 0.03299(9) Uani 1 1 d .
I1 I 0.20162(3) 0.18229(6) 0.14105(2) 0.07848(17) Uani 1 1 d .
I2 I 0.12105(3) 0.21310(3) -0.032661(19) 0.05479(11) Uani 1 1 d .
I3 I 0.21100(3) 0.51398(4) 0.05447(2) 0.06703(14) Uani 1 1 d .
In2 In 0.51151(2) 0.19262(3) 0.108137(13) 0.02823(8) Uani 1 1 d .
I4 I 0.46545(3) 0.31506(3) 0.202970(14) 0.04500(10) Uani 1 1 d .
I5 I 0.71080(3) 0.23225(5) 0.112028(19) 0.06156(13) Uani 1 1 d .
I6 I 0.49559(4) -0.02679(3) 0.144750(16) 0.05855(13) Uani 1 1 d .
Fe2 Fe 0.91547(5) 0.24479(6) 0.28905(3) 0.03692(17) Uani 1 1 d .
N1 N 0.8877(3) 0.3172(4) 0.36996(19) 0.0416(10) Uani 1 1 d .
C5 C 0.8634(3) 0.3481(5) 0.4122(2) 0.0376(11) Uani 1 1 d .
C6 C 0.8357(5) 0.3878(7) 0.4674(3) 0.071(2) Uani 1 1 d .
H6A H 0.8246 0.3227 0.4920 0.106 Uiso 1 1 calc R
H6B H 0.7760 0.4326 0.4634 0.106 Uiso 1 1 calc R
H6C H 0.8877 0.4350 0.4840 0.106 Uiso 1 1 calc R
N2 N 0.9373(3) 0.1676(4) 0.20883(19) 0.0428(10) Uani 1 1 d .
C7 C 0.9449(4) 0.1238(5) 0.1663(2) 0.0411(11) Uani 1 1 d .
C8 C 0.9505(5) 0.0684(6) 0.1122(2) 0.0538(15) Uani 1 1 d .
H8A H 0.9924 0.0015 0.1160 0.081 Uiso 1 1 calc R
H8B H 0.9777 0.1209 0.0848 0.081 Uiso 1 1 calc R
H8C H 0.8854 0.0451 0.0991 0.081 Uiso 1 1 calc R
N3 N 1.0564(4) 0.3248(4) 0.2867(2) 0.0501(12) Uani 1 1 d .
C9 C 1.1333(4) 0.3566(5) 0.2875(3) 0.0551(16) Uani 1 1 d .
C10 C 1.2322(5) 0.3984(7) 0.2895(5) 0.107(4) Uani 1 1 d .
H10A H 1.2713 0.3538 0.3168 0.161 Uiso 1 1 calc R
H10B H 1.2327 0.4782 0.3011 0.161 Uiso 1 1 calc R
H10C H 1.2595 0.3917 0.2519 0.161 Uiso 1 1 calc R
N4 N 0.9830(4) 0.1023(4) 0.3314(2) 0.0488(11) Uani 1 1 d .
C11 C 1.0136(4) 0.0333(6) 0.3599(3) 0.0532(15) Uani 1 1 d .
C12 C 1.0525(6) -0.0547(8) 0.3975(4) 0.087(3) Uani 1 1 d .
H12A H 1.0774 -0.0201 0.4327 0.131 Uiso 1 1 calc R
H12B H 1.1052 -0.0946 0.3791 0.131 Uiso 1 1 calc R
H12C H 1.0009 -0.1086 0.4060 0.131 Uiso 1 1 calc R
N5 N 0.7724(3) 0.1717(4) 0.29366(19) 0.0455(11) Uani 1 1 d .
C13 C 0.6947(4) 0.1545(5) 0.3051(2) 0.0417(12) Uani 1 1 d .
C14 C 0.5952(4) 0.1356(5) 0.3211(3) 0.0557(15) Uani 1 1 d .
H14A H 0.5948 0.0897 0.3556 0.084 Uiso 1 1 calc R
H14B H 0.5598 0.0956 0.2905 0.084 Uiso 1 1 calc R
H14C H 0.5638 0.2086 0.3280 0.084 Uiso 1 1 calc R
N6 N 0.8432(4) 0.3898(4) 0.2506(2) 0.0475(11) Uani 1 1 d .
C15 C 0.7839(5) 0.4518(5) 0.2361(2) 0.0475(13) Uani 1 1 d .
C16 C 0.7069(6) 0.5279(6) 0.2169(3) 0.076(2) Uani 1 1 d .
H16A H 0.6873 0.5755 0.2485 0.114 Uiso 1 1 calc R
H16B H 0.6511 0.4836 0.2027 0.114 Uiso 1 1 calc R
H16C H 0.7303 0.5762 0.1865 0.114 Uiso 1 1 calc R

loop_
_atom_site_aniso_label
_atom_site_aniso_U_11
_atom_site_aniso_U_22
_atom_site_aniso_U_33
_atom_site_aniso_U_23
_atom_site_aniso_U_13
_atom_site_aniso_U_12
Fe1 0.0278(3) 0.0256(3) 0.0200(3) 0.0020(2) -0.0028(2) -0.0046(2)
C1 0.040(3) 0.031(2) 0.029(2) 0.0019(18) -0.001(2) -0.008(2)
O1 0.043(2) 0.056(2) 0.047(2) -0.0008(18) 0.0157(18) -0.0065(18)
C2 0.049(3) 0.037(3) 0.033(3) 0.005(2) -0.005(2) -0.006(2)
O2 0.074(3) 0.077(3) 0.037(2) 0.021(2) -0.018(2) -0.010(2)
C3 0.034(2) 0.031(2) 0.030(2) 0.0046(18) 0.0020(19) -0.0068(19)
O3 0.056(2) 0.0348(19) 0.042(2) -0.0046(16) 0.0027(17) -0.0145(17)
C4 0.037(2) 0.036(3) 0.024(2) -0.0016(18) -0.0001(19) -0.005(2)
O4 0.053(2) 0.0303(19) 0.050(2) -0.0028(16) -0.0017(18) -0.0112(16)
In1 0.02648(16) 0.03769(18) 0.03456(18) -0.00476(14) -0.00269(13) -0.00433(13)
I1 0.0512(2) 0.1363(5) 0.0480(2) 0.0231(3) 0.0023(2) -0.0333(3)
I2 0.0447(2) 0.0548(2) 0.0630(3) -0.00909(19) -0.02580(18) -0.00806(17)
I3 0.0497(2) 0.0458(2) 0.1050(4) -0.0301(2) -0.0062(2) 0.00619(17)
In2 0.03210(16) 0.03092(16) 0.02133(15) 0.00039(12) -0.00406(12) 0.00083(12)
I4 0.0536(2) 0.0512(2) 0.03032(17) -0.01150(14) 0.00201(15) 0.00468(16)
I5 0.02872(17) 0.1021(4) 0.0533(2) -0.0198(2) -0.00747(16) 0.00056(19)
I6 0.1034(3) 0.03435(19) 0.0378(2) 0.00965(14) -0.0005(2) 0.00368(19)
Fe2 0.0371(4) 0.0450(4) 0.0287(4) -0.0047(3) 0.0006(3) -0.0003(3)
N1 0.038(2) 0.051(3) 0.035(2) -0.007(2) 0.0012(19) 0.0030(19)
C5 0.028(2) 0.046(3) 0.039(3) -0.003(2) 0.001(2) -0.005(2)
C6 0.063(4) 0.098(5) 0.053(4) -0.029(4) 0.029(3) -0.015(4)
N2 0.042(2) 0.052(3) 0.035(2) -0.008(2) -0.0006(19) -0.004(2)
C7 0.041(3) 0.041(3) 0.041(3) -0.001(2) 0.000(2) -0.001(2)
C8 0.054(3) 0.063(4) 0.044(3) -0.018(3) 0.001(3) 0.008(3)
N3 0.046(3) 0.055(3) 0.050(3) -0.009(2) 0.010(2) -0.006(2)
C9 0.043(3) 0.048(3) 0.075(4) -0.009(3) 0.016(3) -0.004(3)
C10 0.046(4) 0.072(5) 0.207(12) -0.023(6) 0.034(6) -0.013(4)
N4 0.048(3) 0.053(3) 0.046(3) -0.002(2) 0.002(2) 0.009(2)
C11 0.049(3) 0.057(4) 0.054(4) -0.013(3) 0.000(3) 0.017(3)
C12 0.083(6) 0.088(6) 0.090(6) 0.020(5) 0.002(5) 0.042(5)
N5 0.045(3) 0.053(3) 0.038(2) 0.002(2) -0.002(2) -0.005(2)
C13 0.052(3) 0.037(3) 0.035(3) 0.000(2) -0.007(2) -0.007(2)
C14 0.044(3) 0.052(3) 0.070(4) 0.015(3) -0.003(3) -0.007(3)
N6 0.056(3) 0.049(3) 0.037(2) 0.002(2) -0.001(2) -0.001(2)
C15 0.059(4) 0.047(3) 0.035(3) -0.002(2) -0.004(3) -0.006(3)
C16 0.093(6) 0.061(4) 0.072(5) 0.005(4) -0.029(4) 0.014(4)

loop_
_atom_type_symbol
_atom_type_description
_atom_type_scat_dispersion_real
_atom_type_scat_dispersion_imag
_atom_type_scat_source
C C 0.0033 0.0016 'International Tables Vol C Tables 4.2.6.8 and 6.1.1.4'
H H 0.0000 0.0000 'International Tables Vol C Tables 4.2.6.8 and 6.1.1.4'
N N 0.0061 0.0033 'International Tables Vol C Tables 4.2.6.8 and 6.1.1.4'
O O 0.0106 0.0060 'International Tables Vol C Tables 4.2.6.8 and 6.1.1.4'
Fe Fe 0.3463 0.8444 'International Tables Vol C Tables 4.2.6.8 and 6.1.1.4'
In In -0.7276 1.3100 'International Tables Vol C Tables 4.2.6.8 and 6.1.1.4'
I I -0.4742 1.8119 'International Tables Vol C Tables 4.2.6.8 and 6.1.1.4'

loop_
_geom_angle_atom_site_label_1
_geom_angle_atom_site_label_2
_geom_angle_atom_site_label_3
_geom_angle
C3 Fe1 C2 100.2(2)
C3 Fe1 C4 156.0(2)
C2 Fe1 C4 98.0(2)
C3 Fe1 C1 96.8(2)
C2 Fe1 C1 92.1(2)
C4 Fe1 C1 98.0(2)
C3 Fe1 In1 83.76(14)
C2 Fe1 In1 83.53(17)
C4 Fe1 In1 83.00(15)
C1 Fe1 In1 175.60(16)
C3 Fe1 In2 78.38(15)
C2 Fe1 In2 178.29(18)
C4 Fe1 In2 83.08(15)
C1 Fe1 In2 89.05(16)
In1 Fe1 In2 95.33(2)
O1 C1 Fe1 175.2(5)
O2 C2 Fe1 176.3(5)
O3 C3 Fe1 177.9(4)
O4 C4 Fe1 178.0(4)
Fe1 In1 I1 120.81(2)
Fe1 In1 I3 114.16(2)
I1 In1 I3 107.00(2)
Fe1 In1 I2 111.86(2)
I1 In1 I2 99.659(19)
I3 In1 I2 100.628(18)
Fe1 In2 I6 121.62(2)
Fe1 In2 I4 118.22(2)
I6 In2 I4 102.382(16)
Fe1 In2 I5 109.57(2)
I6 In2 I5 103.737(19)
I4 In2 I5 97.971(16)
N2 Fe2 N1 177.28(17)
N2 Fe2 N4 90.53(18)
N1 Fe2 N4 89.01(18)
N2 Fe2 N5 91.75(17)
N1 Fe2 N5 85.59(17)
N4 Fe2 N5 92.65(19)
N2 Fe2 N3 90.60(18)
N1 Fe2 N3 92.07(18)
N4 Fe2 N3 88.7(2)
N5 Fe2 N3 177.26(18)
N2 Fe2 N6 92.30(18)
N1 Fe2 N6 88.09(18)
N4 Fe2 N6 176.86(17)
N5 Fe2 N6 85.91(18)
N3 Fe2 N6 92.6(2)
C5 N1 Fe2 172.0(4)
N1 C5 C6 178.0(6)
C5 C6 H6A 109.5
C5 C6 H6B 109.5
H6A C6 H6B 109.5
C5 C6 H6C 109.5
H6A C6 H6C 109.5
H6B C6 H6C 109.5
C7 N2 Fe2 176.8(4)
N2 C7 C8 177.8(6)
C7 C8 H8A 109.5
C7 C8 H8B 109.5
H8A C8 H8B 109.5
C7 C8 H8C 109.5
H8A C8 H8C 109.5
H8B C8 H8C 109.5
C9 N3 Fe2 173.1(5)
N3 C9 C10 179.1(8)
C9 C10 H10A 109.5
C9 C10 H10B 109.5
H10A C10 H10B 109.5
C9 C10 H10C 109.5
H10A C10 H10C 109.5
H10B C10 H10C 109.5
C11 N4 Fe2 171.0(5)
N4 C11 C12 179.0(7)
C11 C12 H12A 109.5
C11 C12 H12B 109.5
H12A C12 H12B 109.5
C11 C12 H12C 109.5
H12A C12 H12C 109.5
H12B C12 H12C 109.5
C13 N5 Fe2 163.2(5)
N5 C13 C14 178.2(6)
C13 C14 H14A 109.5
C13 C14 H14B 109.5
H14A C14 H14B 109.5
C13 C14 H14C 109.5
H14A C14 H14C 109.5
H14B C14 H14C 109.5
C15 N6 Fe2 161.5(5)
N6 C15 C16 178.3(7)
C15 C16 H16A 109.5
C15 C16 H16B 109.5
H16A C16 H16B 109.5
C15 C16 H16C 109.5
H16A C16 H16C 109.5
H16B C16 H16C 109.5

loop_
_geom_bond_atom_site_label_1
_geom_bond_atom_site_label_2
_geom_bond_distance
Fe1 C3 1.795(5)
Fe1 C2 1.801(5)
Fe1 C4 1.804(5)
Fe1 C1 1.805(5)
Fe1 In1 2.6001(7)
Fe1 In2 2.6233(7)
C1 O1 1.139(6)
C2 O2 1.136(6)
C3 O3 1.147(6)
C4 O4 1.133(6)
In1 I1 2.7493(6)
In1 I3 2.7512(6)
In1 I2 2.7956(5)
In2 I6 2.7413(6)
In2 I4 2.7607(5)
In2 I5 2.7845(6)
Fe2 N2 2.136(4)
Fe2 N1 2.142(4)
Fe2 N4 2.153(5)
Fe2 N5 2.158(5)
Fe2 N3 2.163(5)
Fe2 N6 2.165(5)
N1 C5 1.126(6)
C5 C6 1.450(7)
C6 H6A 0.9800
C6 H6B 0.9800
C6 H6C 0.9800
N2 C7 1.140(7)
C7 C8 1.440(7)
C8 H8A 0.9800
C8 H8B 0.9800
C8 H8C 0.9800
N3 C9 1.123(7)
C9 C10 1.449(9)
C10 H10A 0.9800
C10 H10B 0.9800
C10 H10C 0.9800
N4 C11 1.130(8)
C11 C12 1.457(10)
C12 H12A 0.9800
C12 H12B 0.9800
C12 H12C 0.9800
N5 C13 1.132(7)
C13 C14 1.451(8)
C14 H14A 0.9800
C14 H14B 0.9800
C14 H14C 0.9800
N6 C15 1.142(8)
C15 C16 1.451(9)
C16 H16A 0.9800
C16 H16B 0.9800
C16 H16C 0.9800

loop_
_geom_torsion_atom_site_label_1
_geom_torsion_atom_site_label_2
_geom_torsion_atom_site_label_3
_geom_torsion_atom_site_label_4
_geom_torsion
C3 Fe1 C1 O1 -82(5)
C2 Fe1 C1 O1 19(5)
C4 Fe1 C1 O1 117(5)
In1 Fe1 C1 O1 15(7)
In2 Fe1 C1 O1 -160(5)
C3 Fe1 C2 O2 99(8)
C4 Fe1 C2 O2 -97(8)
C1 Fe1 C2 O2 1(8)
In1 Fe1 C2 O2 -179(100)
In2 Fe1 C2 O2 133(7)
C2 Fe1 C3 O3 -57(14)
C4 Fe1 C3 O3 164(13)
C1 Fe1 C3 O3 37(14)
In1 Fe1 C3 O3 -139(14)
In2 Fe1 C3 O3 124(14)
C3 Fe1 C4 O4 174(100)
C2 Fe1 C4 O4 35(13)
C1 Fe1 C4 O4 -59(13)
In1 Fe1 C4 O4 117(13)
In2 Fe1 C4 O4 -147(13)
C3 Fe1 In1 I1 -100.16(15)
C2 Fe1 In1 I1 158.78(17)
C4 Fe1 In1 I1 59.83(15)
C1 Fe1 In1 I1 163(2)
In2 Fe1 In1 I1 -22.50(3)
C3 Fe1 In1 I3 29.67(15)
C2 Fe1 In1 I3 -71.38(17)
C4 Fe1 In1 I3 -170.33(15)
C1 Fe1 In1 I3 -68(2)
In2 Fe1 In1 I3 107.34(2)
C3 Fe1 In1 I2 143.11(15)
C2 Fe1 In1 I2 42.05(17)
C4 Fe1 In1 I2 -56.90(15)
C1 Fe1 In1 I2 46(2)
In2 Fe1 In1 I2 -139.23(2)
C3 Fe1 In2 I6 165.78(14)
C2 Fe1 In2 I6 131(6)
C4 Fe1 In2 I6 1.02(15)
C1 Fe1 In2 I6 -97.12(15)
In1 Fe1 In2 I6 83.28(3)
C3 Fe1 In2 I4 37.74(14)
C2 Fe1 In2 I4 3(6)
C4 Fe1 In2 I4 -127.02(15)
C1 Fe1 In2 I4 134.84(15)
In1 Fe1 In2 I4 -44.76(3)
C3 Fe1 In2 I5 -73.23(14)
C2 Fe1 In2 I5 -108(6)
C4 Fe1 In2 I5 122.01(15)
C1 Fe1 In2 I5 23.88(15)
In1 Fe1 In2 I5 -155.731(19)
N2 Fe2 N1 C5 -7(6)
N4 Fe2 N1 C5 -87(3)
N5 Fe2 N1 C5 5(3)
N3 Fe2 N1 C5 -176(3)
N6 Fe2 N1 C5 91(3)
Fe2 N1 C5 C6 143(16)
N1 Fe2 N2 C7 6(11)
N4 Fe2 N2 C7 87(9)
N5 Fe2 N2 C7 -6(9)
N3 Fe2 N2 C7 175(9)
N6 Fe2 N2 C7 -92(9)
Fe2 N2 C7 C8 31(23)
N2 Fe2 N3 C9 -84(4)
N1 Fe2 N3 C9 96(4)
N4 Fe2 N3 C9 7(4)
N5 Fe2 N3 C9 127(5)
N6 Fe2 N3 C9 -176(4)
Fe2 N3 C9 C10 -96(59)
N2 Fe2 N4 C11 -167(3)
N1 Fe2 N4 C11 11(3)
N5 Fe2 N4 C11 -75(3)
N3 Fe2 N4 C11 103(3)
N6 Fe2 N4 C11 -12(6)
Fe2 N4 C11 C12 -6(51)
N2 Fe2 N5 C13 -158.7(16)
N1 Fe2 N5 C13 21.8(16)
N4 Fe2 N5 C13 110.6(16)
N3 Fe2 N5 C13 -10(5)
N6 Fe2 N5 C13 -66.6(16)
Fe2 N5 C13 C14 -2(22)
N2 Fe2 N6 C15 106.1(15)
N1 Fe2 N6 C15 -71.2(15)
N4 Fe2 N6 C15 -48(4)
N5 Fe2 N6 C15 14.5(15)
N3 Fe2 N6 C15 -163.2(15)
Fe2 N6 C15 C16 -50(25)
